data_1570070
loop_
_publ_author_name
'Jena, Rohan'
'Laha, Subhajit'
'Dwarkanath, Nimish'
'Hazra, Arpan'
'Haldar, Ritesh'
'Balasubramanian, Sundaram'
'Maji, Tapas Kumar'

_publ_section_title
;
 Noncovalent interaction guided selectivity of haloaromatic isomers in a
 flexible porous coordination polymer.
;
_journal_issue 43
_journal_name_full 'Chemical science'
_journal_page_first 12321
_journal_page_last 12330
_journal_paper_doi 10.1039/d3sc03079b
_journal_volume 14
_journal_year 2023
_chemical_formula_sum 'C30 H18 F2 N2 O4 Zn'
_chemical_formula_weight 573.83
_space_group_crystal_system monoclinic
_space_group_IT_number 13
_space_group_name_Hall '-P 2yc'
_space_group_name_H-M_alt 'P 1 2/c 1'
_atom_sites_solution_hydrogens geom
_audit_creation_method SHELXL-2018/3
_audit_update_record
;
2023-05-31 deposited with the CCDC.	2023-10-05 downloaded from the CCDC.
;
_cell_angle_alpha 90
_cell_angle_beta 92.3610(10)
_cell_angle_gamma 90
_cell_formula_units_Z 2
_cell_length_a 7.80660(10)
_cell_length_b 9.8765(2)
_cell_length_c 16.3671(3)
_cell_measurement_reflns_used 3141
_cell_measurement_temperature 293(2)
_cell_measurement_theta_max 28.294
_cell_measurement_theta_min 3.516
_cell_volume 1260.86(4)
_computing_structure_refinement 'SHELXL-2018/3 (Sheldrick, 2018)'
_computing_structure_solution 'SHELXT 2018/2 (Sheldrick, 2018)'
_diffrn_ambient_temperature 293(2)
_diffrn_measured_fraction_theta_full 0.985
_diffrn_measured_fraction_theta_max 0.988
_diffrn_measurement_device_type 'Bruker APEX-II CCD'
_diffrn_measurement_method '\f and \w scans'
_diffrn_radiation_type MoK\a
_diffrn_radiation_wavelength 0.71073
_diffrn_reflns_av_R_equivalents 0.0267
_diffrn_reflns_av_unetI/netI 0.0142
_diffrn_reflns_Laue_measured_fraction_full 0.985
_diffrn_reflns_Laue_measured_fraction_max 0.988
_diffrn_reflns_limit_h_max 10
_diffrn_reflns_limit_h_min -9
_diffrn_reflns_limit_k_max 13
_diffrn_reflns_limit_k_min -13
_diffrn_reflns_limit_l_max 18
_diffrn_reflns_limit_l_min -21
_diffrn_reflns_number 28012
_diffrn_reflns_point_group_measured_fraction_full 0.985
_diffrn_reflns_point_group_measured_fraction_max 0.988
_diffrn_reflns_theta_full 25.242
_diffrn_reflns_theta_max 28.294
_diffrn_reflns_theta_min 3.516
_exptl_absorpt_coefficient_mu 1.029
_exptl_crystal_colour 'Pale yellow'
_exptl_crystal_density_diffrn 1.511
_exptl_crystal_description Cuboid
_exptl_crystal_F_000 584
_exptl_crystal_size_max 0.139
_exptl_crystal_size_mid 0.116
_exptl_crystal_size_min 0.0905
_refine_diff_density_max 0.291
_refine_diff_density_min -0.175
_refine_diff_density_rms 0.036
_refine_ls_extinction_method none
_refine_ls_goodness_of_fit_ref 1.073
_refine_ls_hydrogen_treatment constr
_refine_ls_matrix_type full
_refine_ls_number_parameters 178
_refine_ls_number_reflns 3105
_refine_ls_number_restraints 0
_refine_ls_restrained_S_all 1.073
_refine_ls_R_factor_all 0.0302
_refine_ls_R_factor_gt 0.0280
_refine_ls_shift/su_max 0.001
_refine_ls_shift/su_mean 0.000
_refine_ls_structure_factor_coef Fsqd
_refine_ls_weighting_details 'w=1/[\s^2^(Fo^2^)+(0.0404P)^2^+0.3371P] where P=(Fo^2^+2Fc^2^)/3'
_refine_ls_weighting_scheme calc
_refine_ls_wR_factor_gt 0.0786
_refine_ls_wR_factor_ref 0.0799
_reflns_Friedel_coverage 0.000
_reflns_number_gt 2915
_reflns_number_total 3105
_reflns_threshold_expression 'I > 2\s(I)'
_cod_data_source_file d3sc03079b2.cif
_cod_data_source_block m_DFB
_cod_depositor_comments 'Adding full bibliography for 1570070--1570080.cif.'
_cod_original_sg_symbol_H-M 'P 2/c'
_cod_database_code 1570070
_shelx_shelxl_version_number 2018/3
_shelx_space_group_comment
;
The symmetry employed for this shelxl refinement is uniquely defined
by the following loop, which should always be used as a source of
symmetry information in preference to the above space-group names.
They are only intended as comments.
;

loop_
_space_group_symop_operation_xyz
'x, y, z'
'-x, y, -z+1/2'
'-x, -y, -z'
'x, -y, z-1/2'

loop_
_atom_site_label
_atom_site_type_symbol
_atom_site_fract_x
_atom_site_fract_y
_atom_site_fract_z
_atom_site_U_iso_or_equiv
_atom_site_adp_type
_atom_site_occupancy
_atom_site_site_symmetry_order
_atom_site_calc_flag
_atom_site_refinement_flags_posn
_atom_site_refinement_flags_adp
_atom_site_refinement_flags_occupancy
_atom_site_disorder_assembly
_atom_site_disorder_group
Zn1 Zn 0.500000 0.69431(2) 0.750000 0.03996(9) Uani 1 2 d S T P . .
O2 O 0.73076(15) 0.75912(14) 0.71928(7) 0.0523(3) Uani 1 1 d . . . . .
O1 O 0.53388(15) 0.83779(14) 0.63323(9) 0.0604(3) Uani 1 1 d . . . . .
C3 C 0.91314(16) 1.01786(14) 0.49048(8) 0.0356(3) Uani 1 1 d . . . . .
N1 N 0.43173(18) 0.53115(14) 0.67336(8) 0.0494(3) Uani 1 1 d . . . . .
C5 C 0.82554(17) 0.88374(14) 0.60585(8) 0.0383(3) Uani 1 1 d . . . . .
C4 C 0.78501(16) 0.96635(14) 0.54095(8) 0.0385(3) Uani 1 1 d . . . . .
H4 H 0.670942 0.989276 0.529641 0.046 Uiso 1 1 calc R U . . .
C1 C 1.00064(19) 1.14915(17) 0.37503(9) 0.0459(3) Uani 1 1 d . . . . .
H1 H 0.972827 1.204054 0.330259 0.055 Uiso 1 1 calc R U . . .
C2 C 0.87379(18) 1.10056(16) 0.42208(9) 0.0451(3) Uani 1 1 d . . . . .
H2 H 0.760117 1.122309 0.408814 0.054 Uiso 1 1 calc R U . . .
C6 C 0.68682(19) 0.82462(14) 0.65544(9) 0.0415(3) Uani 1 1 d . . . . .
C11 C 0.4631(2) 0.40997(17) 0.70879(11) 0.0544(4) Uani 1 1 d . . . . .
C10 C 0.4288(3) 0.2864(2) 0.66928(19) 0.0830(7) Uani 1 1 d . . . . .
C7 C 0.3621(3) 0.5344(3) 0.59851(13) 0.0743(6) Uani 1 1 d . . . . .
H7 H 0.338477 0.617727 0.574069 0.089 Uiso 1 1 calc R U . . .
C9 C 0.3580(5) 0.2954(3) 0.5899(2) 0.1116(11) Uani 1 1 d . . . . .
H9 H 0.334389 0.216641 0.560410 0.134 Uiso 1 1 calc R U . . .
C16 C 1.000000 0.4633(4) 0.750000 0.0896(10) Uani 1 2 d S T P . .
H16 H 0.999998 0.557430 0.750000 0.108 Uiso 1 2 calc R U P . .
C12 C 0.4664(4) 0.1628(2) 0.7114(2) 0.1146(13) Uani 1 1 d . . . . .
H12 H 0.444158 0.080801 0.685159 0.138 Uiso 1 1 calc R U . . .
C8 C 0.3232(5) 0.4165(4) 0.55533(17) 0.1057(10) Uani 1 1 d . . . . .
H8 H 0.273484 0.421166 0.502791 0.127 Uiso 1 1 calc R U . . .
F1 F 0.8773(4) 0.4572(4) 0.61995(15) 0.2043(15) Uani 1 1 d . . . . .
C15 C 0.9392(4) 0.3912(4) 0.68611(19) 0.1005(9) Uani 1 1 d . . . . .
C14 C 0.9391(6) 0.2533(5) 0.6842(3) 0.1314(14) Uani 1 1 d . . . . .
H14 H 0.897793 0.206205 0.638281 0.158 Uiso 1 1 calc R U . . .
C13 C 1.000000 0.1891(5) 0.750000 0.144(3) Uani 1 2 d S T P . .
H13 H 1.000000 0.094892 0.750001 0.172 Uiso 1 2 calc R U P . .

loop_
_atom_site_aniso_label
_atom_site_aniso_U_11
_atom_site_aniso_U_22
_atom_site_aniso_U_33
_atom_site_aniso_U_23
_atom_site_aniso_U_13
_atom_site_aniso_U_12
Zn1 0.04071(14) 0.03420(13) 0.04574(15) 0.000 0.01102(9) 0.000
O2 0.0485(6) 0.0656(7) 0.0431(6) 0.0084(5) 0.0055(5) -0.0115(5)
O1 0.0358(5) 0.0652(7) 0.0808(9) 0.0184(6) 0.0082(5) -0.0043(5)
C3 0.0299(6) 0.0382(6) 0.0386(6) -0.0001(5) -0.0023(5) -0.0005(5)
N1 0.0563(8) 0.0453(7) 0.0469(7) -0.0063(5) 0.0084(6) -0.0032(6)
C5 0.0361(6) 0.0396(7) 0.0392(6) -0.0025(5) 0.0030(5) -0.0060(5)
C4 0.0298(6) 0.0408(7) 0.0448(7) -0.0010(5) -0.0006(5) -0.0016(5)
C1 0.0401(7) 0.0523(8) 0.0449(7) 0.0112(6) -0.0023(6) -0.0011(6)
C2 0.0319(6) 0.0524(8) 0.0506(8) 0.0109(6) -0.0041(5) 0.0016(6)
C6 0.0417(7) 0.0380(7) 0.0454(7) -0.0040(5) 0.0091(6) -0.0061(5)
C11 0.0522(9) 0.0408(8) 0.0709(11) -0.0103(7) 0.0102(8) -0.0021(7)
C10 0.0798(15) 0.0501(11) 0.119(2) -0.0277(12) 0.0059(14) -0.0070(10)
C7 0.0850(14) 0.0816(14) 0.0557(10) -0.0073(10) -0.0034(10) -0.0055(12)
C9 0.123(3) 0.095(2) 0.116(2) -0.0606(19) -0.009(2) -0.0169(18)
C16 0.112(3) 0.0602(18) 0.099(3) 0.000 0.024(2) 0.000
C12 0.105(2) 0.0384(9) 0.200(4) -0.0251(15) -0.001(2) -0.0040(12)
C8 0.127(3) 0.111(2) 0.0770(16) -0.0338(16) -0.0171(16) -0.0169(19)
F1 0.211(3) 0.283(4) 0.1159(16) 0.048(2) -0.0207(17) 0.074(3)
C15 0.0948(19) 0.119(2) 0.0880(18) 0.0058(17) 0.0046(15) 0.0153(18)
C14 0.136(3) 0.127(3) 0.132(3) -0.056(3) 0.025(3) -0.035(3)
C13 0.187(7) 0.071(3) 0.176(7) 0.000 0.055(6) 0.000

loop_
_atom_type_symbol
_atom_type_description
_atom_type_scat_dispersion_real
_atom_type_scat_dispersion_imag
_atom_type_scat_source
C C 0.0033 0.0016 'International Tables Vol C Tables 4.2.6.8 and 6.1.1.4'
H H 0.0000 0.0000 'International Tables Vol C Tables 4.2.6.8 and 6.1.1.4'
F F 0.0171 0.0103 'International Tables Vol C Tables 4.2.6.8 and 6.1.1.4'
N N 0.0061 0.0033 'International Tables Vol C Tables 4.2.6.8 and 6.1.1.4'
O O 0.0106 0.0060 'International Tables Vol C Tables 4.2.6.8 and 6.1.1.4'
Zn Zn 0.2839 1.4301 'International Tables Vol C Tables 4.2.6.8 and 6.1.1.4'

loop_
_geom_angle_atom_site_label_1
_geom_angle_atom_site_label_2
_geom_angle_atom_site_label_3
_geom_angle
_geom_angle_site_symmetry_1
_geom_angle_site_symmetry_3
_geom_angle_publ_flag
O2 Zn1 O2 142.58(8) 2_656 . ?
O2 Zn1 N1 107.79(5) 2_656 2_656 ?
O2 Zn1 N1 100.80(5) . 2_656 ?
O2 Zn1 N1 100.80(5) 2_656 . ?
O2 Zn1 N1 107.79(5) . . ?
N1 Zn1 N1 79.60(8) 2_656 . ?
O2 Zn1 O1 58.69(4) 2_656 2_656 ?
O2 Zn1 O1 98.12(5) . 2_656 ?
N1 Zn1 O1 90.63(5) 2_656 2_656 ?
N1 Zn1 O1 153.55(5) . 2_656 ?
O2 Zn1 O1 98.13(5) 2_656 . ?
O2 Zn1 O1 58.69(4) . . ?
N1 Zn1 O1 153.55(5) 2_656 . ?
N1 Zn1 O1 90.63(5) . . ?
O1 Zn1 O1 107.71(7) 2_656 . ?
O2 Zn1 C6 29.67(5) 2_656 2_656 ?
O2 Zn1 C6 122.79(5) . 2_656 ?
N1 Zn1 C6 99.45(5) 2_656 2_656 ?
N1 Zn1 C6 128.30(5) . 2_656 ?
O1 Zn1 C6 29.04(4) 2_656 2_656 ?
O1 Zn1 C6 105.81(5) . 2_656 ?
O2 Zn1 C6 122.80(5) 2_656 . ?
O2 Zn1 C6 29.67(5) . . ?
N1 Zn1 C6 128.30(5) 2_656 . ?
N1 Zn1 C6 99.45(5) . . ?
O1 Zn1 C6 105.81(5) 2_656 . ?
O1 Zn1 C6 29.04(4) . . ?
C6 Zn1 C6 118.66(7) 2_656 . ?
C6 O2 Zn1 98.94(9) . . ?
C6 O1 Zn1 80.86(9) . . ?
C2 C3 C4 122.34(12) . . ?
C2 C3 C3 119.48(16) . 3_776 ?
C4 C3 C3 118.18(15) . 3_776 ?
C7 N1 C11 118.79(17) . . ?
C7 N1 Zn1 128.39(14) . . ?
C11 N1 Zn1 112.81(11) . . ?
C4 C5 C1 119.83(13) . 3_776 ?
C4 C5 C6 120.30(13) . . ?
C1 C5 C6 119.85(13) 3_776 . ?
C5 C4 C3 121.40(12) . . ?
C2 C1 C5 120.29(13) . 3_776 ?
C1 C2 C3 120.79(13) . . ?
O1 C6 O2 121.40(14) . . ?
O1 C6 C5 120.58(14) . . ?
O2 C6 C5 118.01(13) . . ?
O1 C6 Zn1 70.09(9) . . ?
O2 C6 Zn1 51.39(7) . . ?
C5 C6 Zn1 168.56(11) . . ?
N1 C11 C10 123.13(19) . . ?
N1 C11 C11 117.39(9) . 2_656 ?
C10 C11 C11 119.48(15) . 2_656 ?
C9 C10 C11 115.8(2) . . ?
C9 C10 C12 124.8(2) . . ?
C11 C10 C12 119.4(3) . . ?
N1 C7 C8 121.6(2) . . ?
C8 C9 C10 120.9(2) . . ?
C15 C16 C15 115.6(4) 2_756 . ?
C12 C12 C10 121.16(16) 2_656 . ?
C9 C8 C7 119.7(3) . . ?
C16 C15 F1 118.6(3) . . ?
C16 C15 C14 123.4(3) . . ?
F1 C15 C14 118.0(4) . . ?
C13 C14 C15 117.5(4) . . ?
C14 C13 C14 122.6(5) 2_756 . ?

loop_
_geom_bond_atom_site_label_1
_geom_bond_atom_site_label_2
_geom_bond_distance
_geom_bond_site_symmetry_2
_geom_bond_publ_flag
Zn1 O2 1.9956(11) 2_656 ?
Zn1 O2 1.9956(11) . ?
Zn1 N1 2.0974(13) 2_656 ?
Zn1 N1 2.0975(13) . ?
Zn1 O1 2.4025(13) 2_656 ?
Zn1 O1 2.4025(13) . ?
Zn1 C6 2.5227(14) 2_656 ?
Zn1 C6 2.5228(14) . ?
O2 C6 1.2642(19) . ?
O1 C6 1.2405(19) . ?
C3 C2 1.4094(19) . ?
C3 C4 1.4177(19) . ?
C3 C3 1.423(2) 3_776 ?
N1 C7 1.320(2) . ?
N1 C11 1.348(2) . ?
C5 C4 1.366(2) . ?
C5 C1 1.418(2) 3_776 ?
C5 C6 1.4983(19) . ?
C1 C2 1.366(2) . ?
C11 C10 1.401(2) . ?
C11 C11 1.445(4) 2_656 ?
C10 C9 1.394(4) . ?
C10 C12 1.427(4) . ?
C7 C8 1.390(3) . ?
C9 C8 1.345(5) . ?
C16 C15 1.336(4) 2_756 ?
C16 C15 1.336(4) . ?
C12 C12 1.348(7) 2_656 ?
F1 C15 1.337(4) . ?
C15 C14 1.362(6) . ?
C14 C13 1.322(5) . ?
